data_7129098
loop_
_publ_author_name
'Chen, Xiangtao'
'Yu, Lei'
'Wang, Huijing'
'Zhang, Wen'
'Tang, Pei'
'Chen, Fener'

_publ_section_title
;
 Stereoselective total synthesis of (+-)-vindeburnol and
 (+-)-16-<i>epi</i>-vindeburnol.
;
_journal_issue 88
_journal_name_full 'Chemical communications (Cambridge, England)'
_journal_page_first 11669
_journal_page_last 11672
_journal_paper_doi 10.1039/d1cc04980a
_journal_volume 57
_journal_year 2021
_chemical_formula_sum 'C17 H20 N2 O2'
_chemical_formula_weight 284.35
_space_group_crystal_system monoclinic
_space_group_IT_number 14
_space_group_name_Hall '-P 2ybc'
_space_group_name_H-M_alt 'P 1 21/c 1'
_atom_sites_solution_hydrogens mixed
_audit_block_doi 10.5517/ccdc.csd.cc28lv5x
_audit_creation_method SHELXL-2014/7
_audit_update_record
;
2021-08-13 deposited with the CCDC.	2021-10-06 downloaded from the CCDC.
;
_cell_angle_alpha 90
_cell_angle_beta 104.117(2)
_cell_angle_gamma 90
_cell_formula_units_Z 4
_cell_length_a 6.52889(15)
_cell_length_b 26.9565(6)
_cell_length_c 9.50589(19)
_cell_measurement_temperature 293(2)
_cell_volume 1622.47(6)
_computing_structure_refinement 'SHELXL-2014/7 (Sheldrick, 2014)'
_diffrn_ambient_temperature 293(2)
_diffrn_measured_fraction_theta_full 0.999
_diffrn_measured_fraction_theta_max 0.984
_diffrn_radiation_type CuK\a
_diffrn_radiation_wavelength 1.54184
_diffrn_reflns_av_unetI/netI 0.0400
_diffrn_reflns_Laue_measured_fraction_full 0.999
_diffrn_reflns_Laue_measured_fraction_max 0.984
_diffrn_reflns_number 3096
_diffrn_reflns_point_group_measured_fraction_full 0.999
_diffrn_reflns_point_group_measured_fraction_max 0.984
_diffrn_reflns_theta_full 67.684
_diffrn_reflns_theta_max 71.363
_diffrn_reflns_theta_min 5.070
_exptl_absorpt_coefficient_mu 0.615
_exptl_crystal_density_diffrn 1.164
_exptl_crystal_F_000 608
_refine_diff_density_max 0.240
_refine_diff_density_min -0.257
_refine_diff_density_rms 0.053
_refine_ls_extinction_method none
_refine_ls_goodness_of_fit_ref 1.062
_refine_ls_hydrogen_treatment mixed
_refine_ls_matrix_type full
_refine_ls_number_parameters 195
_refine_ls_number_reflns 3096
_refine_ls_number_restraints 0
_refine_ls_restrained_S_all 1.062
_refine_ls_R_factor_all 0.0585
_refine_ls_R_factor_gt 0.0533
_refine_ls_shift/su_max 0.000
_refine_ls_shift/su_mean 0.000
_refine_ls_structure_factor_coef Fsqd
_refine_ls_weighting_details 'w=1/[\s^2^(Fo^2^)+(0.1005P)^2^+0.0377P] where P=(Fo^2^+2Fc^2^)/3'
_refine_ls_weighting_scheme calc
_refine_ls_wR_factor_gt 0.1467
_refine_ls_wR_factor_ref 0.1525
_reflns_Friedel_coverage 0.000
_reflns_number_gt 2640
_reflns_number_total 3096
_reflns_threshold_expression 'I > 2\s(I)'
_cod_data_source_file d1cc04980a2.cif
_cod_data_source_block cfe-cxt-200424b-b-150k
_cod_depositor_comments 'Adding full bibliography for 7129096--7129098.cif.'
_cod_original_sg_symbol_H-M 'P 21/c'
_cod_database_code 7129098
_shelx_shelxl_version_number 2014/7
_shelx_space_group_comment
;
The symmetry employed for this shelxl refinement is uniquely defined
by the following loop, which should always be used as a source of
symmetry information in preference to the above space-group names.
They are only intended as comments.
;

loop_
_space_group_symop_operation_xyz
'x, y, z'
'-x, y+1/2, -z+1/2'
'-x, -y, -z'
'x, -y-1/2, z-1/2'

loop_
_atom_site_label
_atom_site_type_symbol
_atom_site_fract_x
_atom_site_fract_y
_atom_site_fract_z
_atom_site_U_iso_or_equiv
_atom_site_adp_type
_atom_site_occupancy
_atom_site_site_symmetry_order
_atom_site_calc_flag
_atom_site_refinement_flags_posn
_atom_site_refinement_flags_adp
_atom_site_refinement_flags_occupancy
_atom_site_disorder_assembly
_atom_site_disorder_group
O001 O 0.27338(19) 0.82379(5) 0.48589(11) 0.0366(3) Uani 1 1 d . . . . .
H001 H 0.3880 0.8224 0.5451 0.055 Uiso 1 1 calc R U . . .
N003 N -0.09501(19) 0.64577(5) 0.38093(12) 0.0237(3) Uani 1 1 d . . . . .
N004 N 0.3368(2) 0.63828(5) 0.71973(13) 0.0248(3) Uani 1 1 d . . . . .
C005 C -0.0178(2) 0.71035(5) 0.57492(13) 0.0213(3) Uani 1 1 d . . . . .
H005 H 0.0272 0.7138 0.6806 0.026 Uiso 1 1 calc R U . . .
C006 C 0.1317(2) 0.74183(6) 0.50968(15) 0.0246(3) Uani 1 1 d . . . . .
H00A H 0.2753 0.7305 0.5487 0.030 Uiso 1 1 calc R U . . .
H00B H 0.0977 0.7366 0.4056 0.030 Uiso 1 1 calc R U . . .
C007 C 0.2097(2) 0.63354(5) 0.58108(14) 0.0227(3) Uani 1 1 d . . . . .
C008 C 0.5174(2) 0.61086(5) 0.72758(16) 0.0262(3) Uani 1 1 d . . . . .
C009 C -0.0078(2) 0.65510(5) 0.53907(14) 0.0215(3) Uani 1 1 d . . . . .
H009 H -0.0956 0.6370 0.5920 0.026 Uiso 1 1 calc R U . . .
C00A C -0.2621(2) 0.67105(6) 0.30308(15) 0.0251(3) Uani 1 1 d . . . . .
C00B C -0.3349(2) 0.71760(6) 0.36550(16) 0.0295(4) Uani 1 1 d . . . . .
H00C H -0.4879 0.7172 0.3440 0.035 Uiso 1 1 calc R U . . .
H00D H -0.2938 0.7460 0.3161 0.035 Uiso 1 1 calc R U . . .
C00C C 0.1210(3) 0.79691(6) 0.53911(17) 0.0301(4) Uani 1 1 d . . . . .
H00E H -0.0190 0.8092 0.4931 0.036 Uiso 1 1 calc R U . . .
H00F H 0.1452 0.8023 0.6428 0.036 Uiso 1 1 calc R U . . .
C00D C -0.2505(2) 0.72501(6) 0.52827(14) 0.0240(3) Uani 1 1 d . . . . .
H00G H -0.3314 0.7049 0.5800 0.029 Uiso 1 1 calc R U . . .
H00H H -0.2663 0.7595 0.5526 0.029 Uiso 1 1 calc R U . . .
C00E C 0.5035(2) 0.58853(5) 0.59071(16) 0.0247(3) Uani 1 1 d . . . . .
C00F C 0.3058(2) 0.60472(5) 0.49841(15) 0.0236(3) Uani 1 1 d . . . . .
C00G C -0.0355(2) 0.59863(6) 0.32126(16) 0.0277(3) Uani 1 1 d . . . . .
H00I H -0.1023 0.5970 0.2184 0.033 Uiso 1 1 calc R U . . .
H00J H -0.0873 0.5710 0.3681 0.033 Uiso 1 1 calc R U . . .
C00H C 0.2026(2) 0.59373(6) 0.34347(15) 0.0261(3) Uani 1 1 d . . . . .
H00K H 0.2380 0.5604 0.3193 0.031 Uiso 1 1 calc R U . . .
H00L H 0.2522 0.6168 0.2807 0.031 Uiso 1 1 calc R U . . .
C00I C 0.6628(2) 0.55616(6) 0.57383(18) 0.0296(4) Uani 1 1 d . . . . .
H00M H 0.6532 0.5399 0.4862 0.036 Uiso 1 1 calc R U . . .
C00J C 0.6932(3) 0.60387(6) 0.84402(17) 0.0322(4) Uani 1 1 d . . . . .
H00N H 0.7032 0.6196 0.9325 0.039 Uiso 1 1 calc R U . . .
C00K C 0.8508(3) 0.57291(6) 0.82301(19) 0.0369(4) Uani 1 1 d . . . . .
H00O H 0.9700 0.5679 0.8983 0.044 Uiso 1 1 calc R U . . .
C00L C 0.8346(3) 0.54877(6) 0.6895(2) 0.0361(4) Uani 1 1 d . . . . .
H00P H 0.9418 0.5274 0.6790 0.043 Uiso 1 1 calc R U . . .
O1 O -0.35256(18) 0.65876(5) 0.17694(11) 0.0331(3) Uani 1 1 d . . . . .
H004 H 0.302(3) 0.6505(8) 0.795(2) 0.033(5) Uiso 1 1 d . . . . .

loop_
_atom_site_aniso_label
_atom_site_aniso_U_11
_atom_site_aniso_U_22
_atom_site_aniso_U_33
_atom_site_aniso_U_23
_atom_site_aniso_U_13
_atom_site_aniso_U_12
O001 0.0367(6) 0.0405(7) 0.0261(6) 0.0100(4) -0.0048(4) -0.0168(5)
N003 0.0244(6) 0.0253(6) 0.0197(6) -0.0051(4) 0.0021(4) -0.0001(5)
N004 0.0257(6) 0.0264(6) 0.0203(6) -0.0016(5) 0.0015(5) 0.0029(5)
C005 0.0220(7) 0.0242(7) 0.0171(6) -0.0021(5) 0.0038(5) 0.0001(5)
C006 0.0230(7) 0.0266(8) 0.0244(7) 0.0003(5) 0.0060(5) -0.0008(5)
C007 0.0241(7) 0.0210(7) 0.0214(7) 0.0004(5) 0.0022(5) 0.0000(5)
C008 0.0259(7) 0.0212(7) 0.0301(7) 0.0041(5) 0.0044(6) -0.0009(5)
C009 0.0228(7) 0.0232(7) 0.0182(6) -0.0004(5) 0.0042(5) -0.0005(5)
C00A 0.0210(7) 0.0309(8) 0.0226(7) -0.0019(5) 0.0034(5) -0.0018(5)
C00B 0.0249(7) 0.0367(9) 0.0244(7) -0.0018(6) 0.0013(5) 0.0064(6)
C00C 0.0322(8) 0.0262(8) 0.0304(7) 0.0007(6) 0.0052(6) -0.0045(6)
C00D 0.0243(7) 0.0267(7) 0.0222(7) -0.0022(5) 0.0080(5) 0.0020(5)
C00E 0.0230(7) 0.0203(7) 0.0306(7) 0.0019(5) 0.0064(5) -0.0022(5)
C00F 0.0235(7) 0.0222(7) 0.0251(7) 0.0012(5) 0.0059(5) -0.0003(5)
C00G 0.0310(8) 0.0256(7) 0.0247(7) -0.0068(5) 0.0030(5) 0.0003(6)
C00H 0.0314(8) 0.0238(7) 0.0235(7) -0.0032(5) 0.0076(5) 0.0021(6)
C00I 0.0283(8) 0.0217(7) 0.0415(9) 0.0038(6) 0.0135(6) -0.0012(6)
C00J 0.0290(8) 0.0319(8) 0.0316(8) 0.0068(6) -0.0003(6) -0.0009(6)
C00K 0.0284(8) 0.0329(9) 0.0444(9) 0.0144(7) -0.0010(6) -0.0001(6)
C00L 0.0253(8) 0.0266(8) 0.0564(10) 0.0097(7) 0.0103(7) 0.0028(6)
O1 0.0299(6) 0.0411(7) 0.0231(5) -0.0069(4) -0.0037(4) 0.0022(5)

loop_
_atom_type_symbol
_atom_type_description
_atom_type_scat_dispersion_real
_atom_type_scat_dispersion_imag
_atom_type_scat_source
C C 0.0181 0.0091 'International Tables Vol C Tables 4.2.6.8 and 6.1.1.4'
H H 0.0000 0.0000 'International Tables Vol C Tables 4.2.6.8 and 6.1.1.4'
N N 0.0311 0.0180 'International Tables Vol C Tables 4.2.6.8 and 6.1.1.4'
O O 0.0492 0.0322 'International Tables Vol C Tables 4.2.6.8 and 6.1.1.4'

loop_
_geom_angle_atom_site_label_1
_geom_angle_atom_site_label_2
_geom_angle_atom_site_label_3
_geom_angle
_geom_angle_site_symmetry_1
_geom_angle_site_symmetry_3
_geom_angle_publ_flag
C00C O001 H001 109.5 . . ?
C00A N003 C00G 118.51(11) . . ?
C00A N003 C009 121.85(12) . . ?
C00G N003 C009 117.30(11) . . ?
C008 N004 C007 108.00(12) . . ?
C008 N004 H004 123.3(13) . . ?
C007 N004 H004 127.5(13) . . ?
C00D C005 C009 106.27(11) . . ?
C00D C005 C006 115.18(11) . . ?
C009 C005 C006 112.45(11) . . ?
C00D C005 H005 107.5 . . ?
C009 C005 H005 107.5 . . ?
C006 C005 H005 107.5 . . ?
C00C C006 C005 113.90(12) . . ?
C00C C006 H00A 108.8 . . ?
C005 C006 H00A 108.8 . . ?
C00C C006 H00B 108.8 . . ?
C005 C006 H00B 108.8 . . ?
H00A C006 H00B 107.7 . . ?
C00F C007 N004 110.43(13) . . ?
C00F C007 C009 127.49(12) . . ?
N004 C007 C009 121.94(12) . . ?
N004 C008 C00J 129.86(15) . . ?
N004 C008 C00E 108.43(12) . . ?
C00J C008 C00E 121.70(15) . . ?
N003 C009 C007 107.91(11) . . ?
N003 C009 C005 111.16(11) . . ?
C007 C009 C005 114.05(11) . . ?
N003 C009 H009 107.8 . . ?
C007 C009 H009 107.8 . . ?
C005 C009 H009 107.8 . . ?
O1 C00A N003 121.72(14) . . ?
O1 C00A C00B 118.52(13) . . ?
N003 C00A C00B 119.65(12) . . ?
C00A C00B C00D 115.87(12) . . ?
C00A C00B H00C 108.3 . . ?
C00D C00B H00C 108.3 . . ?
C00A C00B H00D 108.3 . . ?
C00D C00B H00D 108.3 . . ?
H00C C00B H00D 107.4 . . ?
O001 C00C C006 111.51(13) . . ?
O001 C00C H00E 109.3 . . ?
C006 C00C H00E 109.3 . . ?
O001 C00C H00F 109.3 . . ?
C006 C00C H00F 109.3 . . ?
H00E C00C H00F 108.0 . . ?
C00B C00D C005 110.41(11) . . ?
C00B C00D H00G 109.6 . . ?
C005 C00D H00G 109.6 . . ?
C00B C00D H00H 109.6 . . ?
C005 C00D H00H 109.6 . . ?
H00G C00D H00H 108.1 . . ?
C00I C00E C008 119.26(13) . . ?
C00I C00E C00F 134.52(14) . . ?
C008 C00E C00F 106.12(13) . . ?
C007 C00F C00E 106.98(12) . . ?
C007 C00F C00H 121.46(13) . . ?
C00E C00F C00H 131.53(13) . . ?
N003 C00G C00H 112.07(12) . . ?
N003 C00G H00I 109.2 . . ?
C00H C00G H00I 109.2 . . ?
N003 C00G H00J 109.2 . . ?
C00H C00G H00J 109.2 . . ?
H00I C00G H00J 107.9 . . ?
C00F C00H C00G 108.64(12) . . ?
C00F C00H H00K 110.0 . . ?
C00G C00H H00K 110.0 . . ?
C00F C00H H00L 110.0 . . ?
C00G C00H H00L 110.0 . . ?
H00K C00H H00L 108.3 . . ?
C00L C00I C00E 118.79(15) . . ?
C00L C00I H00M 120.6 . . ?
C00E C00I H00M 120.6 . . ?
C00K C00J C008 117.69(16) . . ?
C00K C00J H00N 121.2 . . ?
C008 C00J H00N 121.2 . . ?
C00J C00K C00L 121.12(15) . . ?
C00J C00K H00O 119.4 . . ?
C00L C00K H00O 119.4 . . ?
C00I C00L C00K 121.30(16) . . ?
C00I C00L H00P 119.3 . . ?
C00K C00L H00P 119.4 . . ?

loop_
_geom_bond_atom_site_label_1
_geom_bond_atom_site_label_2
_geom_bond_distance
_geom_bond_site_symmetry_2
_geom_bond_publ_flag
O001 C00C 1.4199(19) . ?
O001 H001 0.8200 . ?
N003 C00A 1.3447(19) . ?
N003 C00G 1.4815(18) . ?
N003 C009 1.4933(16) . ?
N004 C008 1.3780(19) . ?
N004 C007 1.3814(17) . ?
N004 H004 0.87(2) . ?
C005 C00D 1.5270(19) . ?
C005 C009 1.5329(19) . ?
C005 C006 1.5336(19) . ?
C005 H005 0.9800 . ?
C006 C00C 1.516(2) . ?
C006 H00A 0.9700 . ?
C006 H00B 0.9700 . ?
C007 C00F 1.362(2) . ?
C007 C009 1.4956(19) . ?
C008 C00J 1.399(2) . ?
C008 C00E 1.416(2) . ?
C009 H009 0.9800 . ?
C00A O1 1.2453(18) . ?
C00A C00B 1.514(2) . ?
C00B C00D 1.5236(18) . ?
C00B H00C 0.9700 . ?
C00B H00D 0.9700 . ?
C00C H00E 0.9700 . ?
C00C H00F 0.9700 . ?
C00D H00G 0.9700 . ?
C00D H00H 0.9700 . ?
C00E C00I 1.396(2) . ?
C00E C00F 1.4402(19) . ?
C00F C00H 1.4923(19) . ?
C00G C00H 1.523(2) . ?
C00G H00I 0.9700 . ?
C00G H00J 0.9700 . ?
C00H H00K 0.9700 . ?
C00H H00L 0.9700 . ?
C00I C00L 1.381(2) . ?
C00I H00M 0.9300 . ?
C00J C00K 1.377(2) . ?
C00J H00N 0.9300 . ?
C00K C00L 1.407(3) . ?
C00K H00O 0.9300 . ?
C00L H00P 0.9300 . ?
